data_4087420
loop_
_publ_author_name
'Ito, Jun-ichi'
'Hosokawa, Satomi'
'Khalid, Hairuzana Binti'
'Nishiyama, Hisao'

_publ_section_title
;
 Preparation, Characterization, and Catalytic Reactions of NCN Pincer Iron
 Complexes Containing Stannyl, Silyl, Methyl, and Phenyl Ligands
;
_journal_issue 7
_journal_name_full Organometallics
_journal_page_first 1377
_journal_paper_doi 10.1021/acs.organomet.5b00082
_journal_volume 34
_journal_year 2015
_chemical_formula_sum 'C24 H24 Fe N2 O4'
_chemical_formula_weight 460.30
_space_group_IT_number 14
_space_group_name_Hall '-P 2ybc'
_space_group_name_H-M_alt 'P 1 21/c 1'
_symmetry_cell_setting monoclinic
_symmetry_space_group_name_H-M 'P 1 21/c 1'
_atom_sites_solution_hydrogens geom
_atom_sites_solution_primary direct
_atom_sites_solution_secondary difmap
_audit_creation_method SHELXL-97
_cell_angle_alpha 90.00
_cell_angle_beta 110.870(4)
_cell_angle_gamma 90.00
_cell_formula_units_Z 4
_cell_length_a 14.228(4)
_cell_length_b 9.874(3)
_cell_length_c 16.338(4)
_cell_measurement_reflns_used 6681
_cell_measurement_temperature 123(2)
_cell_measurement_theta_max 28.28
_cell_measurement_theta_min 2.46
_cell_volume 2144.7(10)
_computing_cell_refinement 'Bruker SMART'
_computing_data_collection 'Bruker SMART'
_computing_data_reduction 'Bruker SAINT'
_computing_molecular_graphics 'Bruker SHELXTL'
_computing_publication_material 'Bruker SHELXTL'
_computing_structure_refinement 'SHELXL-97 (Sheldrick, 1997)'
_computing_structure_solution 'SHELXS-97 (Sheldrick, 1990)'
_diffrn_ambient_temperature 123(2)
_diffrn_detector_area_resol_mean 8.366
_diffrn_measured_fraction_theta_full 0.994
_diffrn_measured_fraction_theta_max 0.994
_diffrn_measurement_device_type 'CCD area detector'
_diffrn_measurement_method 'phi and omega scans'
_diffrn_radiation_monochromator graphite
_diffrn_radiation_source 'fine-focus sealed tube'
_diffrn_radiation_type MoK\a
_diffrn_radiation_wavelength 0.71073
_diffrn_reflns_av_R_equivalents 0.0292
_diffrn_reflns_av_sigmaI/netI 0.0330
_diffrn_reflns_limit_h_max 18
_diffrn_reflns_limit_h_min -14
_diffrn_reflns_limit_k_max 12
_diffrn_reflns_limit_k_min -13
_diffrn_reflns_limit_l_max 21
_diffrn_reflns_limit_l_min -21
_diffrn_reflns_number 15476
_diffrn_reflns_theta_full 28.32
_diffrn_reflns_theta_max 28.32
_diffrn_reflns_theta_min 1.53
_exptl_absorpt_coefficient_mu 0.737
_exptl_absorpt_correction_T_max 0.9641
_exptl_absorpt_correction_T_min 0.8666
_exptl_absorpt_correction_type empirical
_exptl_crystal_colour yellow
_exptl_crystal_density_diffrn 1.426
_exptl_crystal_density_method 'not measured'
_exptl_crystal_description prism
_exptl_crystal_F_000 960
_exptl_crystal_size_max 0.20
_exptl_crystal_size_mid 0.10
_exptl_crystal_size_min 0.05
_refine_diff_density_max 0.753
_refine_diff_density_min -0.291
_refine_diff_density_rms 0.075
_refine_ls_extinction_method none
_refine_ls_goodness_of_fit_ref 1.125
_refine_ls_hydrogen_treatment mixed
_refine_ls_matrix_type full
_refine_ls_number_parameters 284
_refine_ls_number_reflns 5303
_refine_ls_number_restraints 0
_refine_ls_restrained_S_all 1.125
_refine_ls_R_factor_all 0.0480
_refine_ls_R_factor_gt 0.0431
_refine_ls_shift/su_max 0.001
_refine_ls_shift/su_mean 0.000
_refine_ls_structure_factor_coef Fsqd
_refine_ls_weighting_details 'calc w=1/[\s^2^(Fo^2^)+(0.0435P)^2^+1.5566P] where P=(Fo^2^+2Fc^2^)/3'
_refine_ls_weighting_scheme calc
_refine_ls_wR_factor_gt 0.0988
_refine_ls_wR_factor_ref 0.1016
_reflns_number_gt 4832
_reflns_number_total 5303
_reflns_threshold_expression >2sigma(I)
_cod_data_source_file om5b00082_si_002.cif
_cod_data_source_block 8
_cod_depositor_comments
;
The following automatic conversions were performed:

data item '_exptl_absorpt_correction_type' value 'Empirical' was
changed to 'empirical' in accordance with the
/home/saulius/struct/COD-crude-data/automatic-downloads/DataCite-retrospective/ACS/depositions/lib/dictionaries/cif_core.dic
dictionary named 'cif_core.dic' version 2.4.2 last updated on
2011-04-26.

data item '_symmetry_cell_setting' value 'Monoclinic' was changed to
'monoclinic' in accordance with the
/home/saulius/struct/COD-crude-data/automatic-downloads/DataCite-retrospective/ACS/depositions/lib/dictionaries/cif_core.dic
dictionary named 'cif_core.dic' version 2.4.2 last updated on
2011-04-26.

Automatic conversion script
Id: cif_fix_values 6909 2019-04-08 15:41:33Z antanas 
;
_cod_original_sg_symbol_H-M P2(1)/c
_cod_database_code 4087420

loop_
_symmetry_equiv_pos_as_xyz
'x, y, z'
'-x, y+1/2, -z+1/2'
'-x, -y, -z'
'x, -y-1/2, z-1/2'

loop_
_atom_site_label
_atom_site_type_symbol
_atom_site_fract_x
_atom_site_fract_y
_atom_site_fract_z
_atom_site_U_iso_or_equiv
_atom_site_adp_type
_atom_site_occupancy
_atom_site_symmetry_multiplicity
_atom_site_calc_flag
_atom_site_refinement_flags
C1 C 0.17685(14) 0.20390(18) 0.84990(11) 0.0143(3) Uani 1 1 d .
C2 C 0.08951(13) 0.25418(19) 0.85851(11) 0.0154(3) Uani 1 1 d .
C3 C 0.00361(14) 0.1737(2) 0.83935(12) 0.0193(4) Uani 1 1 d .
H3 H -0.0560 0.2090 0.8448 0.023 Uiso 1 1 calc R
C4 C 0.00694(15) 0.0405(2) 0.81201(13) 0.0217(4) Uani 1 1 d .
H4 H -0.0508 -0.0154 0.7995 0.026 Uiso 1 1 calc R
C5 C 0.09366(14) -0.0121(2) 0.80270(12) 0.0193(4) Uani 1 1 d .
H5 H 0.0949 -0.1026 0.7833 0.023 Uiso 1 1 calc R
C6 C 0.17845(14) 0.07022(19) 0.82236(12) 0.0160(4) Uani 1 1 d .
C7 C 0.10855(13) 0.39253(19) 0.89066(11) 0.0153(3) Uani 1 1 d .
C8 C 0.08977(15) 0.5999(2) 0.93518(15) 0.0250(4) Uani 1 1 d .
H8A H 0.0812 0.6374 0.9883 0.030 Uiso 1 1 calc R
H8B H 0.0601 0.6636 0.8859 0.030 Uiso 1 1 calc R
C9 C 0.20182(15) 0.57482(19) 0.95107(13) 0.0191(4) Uani 1 1 d .
C10 C 0.24719(18) 0.6895(2) 0.91537(16) 0.0278(5) Uani 1 1 d .
H10A H 0.3178 0.6691 0.9254 0.042 Uiso 1 1 calc R
H10B H 0.2430 0.7740 0.9453 0.042 Uiso 1 1 calc R
H10C H 0.2100 0.6993 0.8524 0.042 Uiso 1 1 calc R
C11 C 0.26198(17) 0.5481(2) 1.04739(13) 0.0261(4) Uani 1 1 d .
H11A H 0.2297 0.4756 1.0688 0.039 Uiso 1 1 calc R
H11B H 0.2644 0.6308 1.0813 0.039 Uiso 1 1 calc R
H11C H 0.3305 0.5207 1.0540 0.039 Uiso 1 1 calc R
C12 C 0.27702(14) 0.04547(18) 0.81779(12) 0.0163(4) Uani 1 1 d .
C13 C 0.41109(16) -0.0544(2) 0.80432(16) 0.0284(5) Uani 1 1 d .
H13A H 0.4240 -0.0808 0.7508 0.034 Uiso 1 1 calc R
H13B H 0.4537 -0.1108 0.8537 0.034 Uiso 1 1 calc R
C14 C 0.43418(14) 0.0977(2) 0.82442(13) 0.0190(4) Uani 1 1 d .
C15 C 0.44220(19) 0.1721(2) 0.74566(16) 0.0309(5) Uani 1 1 d .
H15A H 0.3829 0.1520 0.6938 0.046 Uiso 1 1 calc R
H15B H 0.5029 0.1424 0.7356 0.046 Uiso 1 1 calc R
H15C H 0.4459 0.2698 0.7568 0.046 Uiso 1 1 calc R
C16 C 0.52702(15) 0.1200(2) 0.90543(15) 0.0292(5) Uani 1 1 d .
H16A H 0.5389 0.2174 0.9155 0.044 Uiso 1 1 calc R
H16B H 0.5853 0.0781 0.8969 0.044 Uiso 1 1 calc R
H16C H 0.5168 0.0789 0.9562 0.044 Uiso 1 1 calc R
C17 C 0.23998(13) 0.3785(2) 0.74610(12) 0.0161(4) Uani 1 1 d .
C18 C 0.18610(15) 0.2928(2) 0.67642(12) 0.0195(4) Uani 1 1 d .
H18 H 0.1745 0.2017 0.6891 0.023 Uiso 1 1 calc R
C19 C 0.14914(16) 0.3361(2) 0.58963(13) 0.0253(4) Uani 1 1 d .
H19 H 0.1126 0.2748 0.5448 0.030 Uiso 1 1 calc R
C20 C 0.16498(17) 0.4673(2) 0.56791(14) 0.0282(5) Uani 1 1 d .
H20 H 0.1397 0.4969 0.5087 0.034 Uiso 1 1 calc R
C21 C 0.21856(16) 0.5543(2) 0.63462(14) 0.0260(4) Uani 1 1 d .
H21 H 0.2307 0.6447 0.6211 0.031 Uiso 1 1 calc R
C22 C 0.25491(14) 0.5106(2) 0.72139(13) 0.0202(4) Uani 1 1 d .
H22 H 0.2913 0.5728 0.7657 0.024 Uiso 1 1 calc R
C23 C 0.34260(13) 0.25408(19) 0.98599(12) 0.0163(4) Uani 1 1 d .
C24 C 0.40044(14) 0.4252(2) 0.88931(12) 0.0183(4) Uani 1 1 d .
Fe1 Fe 0.293902(18) 0.31693(3) 0.875145(16) 0.01227(8) Uani 1 1 d .
N1 N 0.19581(11) 0.44501(15) 0.90214(10) 0.0147(3) Uani 1 1 d .
N2 N 0.34127(11) 0.14384(16) 0.83840(10) 0.0149(3) Uani 1 1 d .
O1 O 0.04270(10) 0.46605(14) 0.91408(9) 0.0216(3) Uani 1 1 d .
O2 O 0.30503(11) -0.07199(14) 0.79159(10) 0.0225(3) Uani 1 1 d .
O3 O 0.37607(12) 0.20717(16) 1.05384(9) 0.0284(3) Uani 1 1 d .
O4 O 0.46907(11) 0.49245(17) 0.89738(11) 0.0312(4) Uani 1 1 d .

loop_
_atom_site_aniso_label
_atom_site_aniso_U_11
_atom_site_aniso_U_22
_atom_site_aniso_U_33
_atom_site_aniso_U_23
_atom_site_aniso_U_13
_atom_site_aniso_U_12
C1 0.0159(8) 0.0156(9) 0.0104(7) 0.0013(6) 0.0033(6) -0.0010(7)
C2 0.0153(8) 0.0188(9) 0.0121(8) 0.0019(7) 0.0048(6) -0.0010(7)
C3 0.0131(8) 0.0261(10) 0.0191(9) 0.0028(8) 0.0062(7) -0.0005(7)
C4 0.0174(9) 0.0245(10) 0.0217(9) 0.0007(8) 0.0052(7) -0.0086(8)
C5 0.0218(9) 0.0157(9) 0.0182(9) 0.0001(7) 0.0044(7) -0.0036(7)
C6 0.0159(8) 0.0176(9) 0.0140(8) 0.0015(7) 0.0047(7) -0.0005(7)
C7 0.0141(8) 0.0205(9) 0.0124(8) 0.0019(7) 0.0059(6) 0.0029(7)
C8 0.0229(10) 0.0200(10) 0.0326(11) -0.0041(8) 0.0105(9) 0.0048(8)
C9 0.0210(9) 0.0139(9) 0.0221(9) -0.0020(7) 0.0072(8) 0.0024(7)
C10 0.0324(11) 0.0165(10) 0.0374(12) 0.0009(9) 0.0159(10) -0.0010(8)
C11 0.0319(11) 0.0215(10) 0.0211(10) -0.0059(8) 0.0047(8) 0.0019(8)
C12 0.0188(9) 0.0135(8) 0.0159(8) 0.0023(7) 0.0055(7) 0.0022(7)
C13 0.0223(10) 0.0214(10) 0.0429(13) -0.0024(9) 0.0136(9) 0.0053(8)
C14 0.0167(9) 0.0190(9) 0.0240(9) -0.0003(7) 0.0105(7) 0.0038(7)
C15 0.0353(12) 0.0335(12) 0.0334(12) 0.0038(10) 0.0239(10) 0.0048(10)
C16 0.0168(10) 0.0333(12) 0.0335(12) -0.0016(10) 0.0042(8) 0.0057(8)
C17 0.0128(8) 0.0198(9) 0.0181(8) 0.0038(7) 0.0086(7) 0.0039(7)
C18 0.0217(9) 0.0196(10) 0.0180(9) 0.0015(7) 0.0079(7) 0.0038(7)
C19 0.0286(11) 0.0309(11) 0.0159(9) 0.0003(8) 0.0072(8) 0.0068(9)
C20 0.0291(11) 0.0395(13) 0.0197(9) 0.0122(9) 0.0131(9) 0.0091(9)
C21 0.0256(10) 0.0262(11) 0.0297(11) 0.0123(9) 0.0141(9) 0.0044(8)
C22 0.0178(9) 0.0215(10) 0.0230(9) 0.0046(8) 0.0095(8) 0.0011(7)
C23 0.0140(8) 0.0176(9) 0.0173(9) -0.0022(7) 0.0054(7) 0.0017(7)
C24 0.0163(9) 0.0200(9) 0.0168(9) 0.0015(7) 0.0040(7) 0.0008(7)
Fe1 0.01096(13) 0.01295(14) 0.01279(13) 0.00056(9) 0.00410(9) -0.00018(9)
N1 0.0163(7) 0.0137(7) 0.0135(7) 0.0006(6) 0.0045(6) 0.0018(6)
N2 0.0145(7) 0.0160(7) 0.0152(7) 0.0013(6) 0.0066(6) 0.0020(6)
O1 0.0180(7) 0.0227(7) 0.0269(7) -0.0030(6) 0.0115(6) 0.0028(5)
O2 0.0232(7) 0.0157(7) 0.0304(8) -0.0029(6) 0.0115(6) 0.0017(5)
O3 0.0322(8) 0.0323(8) 0.0180(7) 0.0051(6) 0.0058(6) 0.0091(7)
O4 0.0216(7) 0.0347(9) 0.0352(9) 0.0031(7) 0.0074(7) -0.0107(7)

loop_
_atom_type_symbol
_atom_type_description
_atom_type_scat_dispersion_real
_atom_type_scat_dispersion_imag
_atom_type_scat_source
C C 0.0033 0.0016 'International Tables Vol C Tables 4.2.6.8 and 6.1.1.4'
H H 0.0000 0.0000 'International Tables Vol C Tables 4.2.6.8 and 6.1.1.4'
N N 0.0061 0.0033 'International Tables Vol C Tables 4.2.6.8 and 6.1.1.4'
O O 0.0106 0.0060 'International Tables Vol C Tables 4.2.6.8 and 6.1.1.4'
Fe Fe 0.3463 0.8444 'International Tables Vol C Tables 4.2.6.8 and 6.1.1.4'

loop_
_geom_angle_atom_site_label_1
_geom_angle_atom_site_label_2
_geom_angle_atom_site_label_3
_geom_angle
C2 C1 C6 119.17(17)
C2 C1 Fe1 120.51(14)
C6 C1 Fe1 120.32(14)
C1 C2 C3 121.07(18)
C1 C2 C7 108.28(16)
C3 C2 C7 130.63(17)
C4 C3 C2 118.78(18)
C3 C4 C5 121.18(18)
C6 C5 C4 118.93(18)
C5 C6 C1 120.87(17)
C5 C6 C12 131.50(18)
C1 C6 C12 107.61(16)
N1 C7 O1 118.16(17)
N1 C7 C2 118.27(16)
O1 C7 C2 123.45(16)
O1 C8 C9 104.69(15)
N1 C9 C10 112.61(16)
N1 C9 C11 107.91(15)
C10 C9 C11 111.51(18)
N1 C9 C8 100.87(15)
C10 C9 C8 111.80(17)
C11 C9 C8 111.64(17)
N2 C12 O2 117.92(17)
N2 C12 C6 117.81(17)
O2 C12 C6 124.26(17)
O2 C13 C14 106.06(15)
N2 C14 C16 111.47(16)
N2 C14 C15 108.65(16)
C16 C14 C15 111.32(18)
N2 C14 C13 101.33(15)
C16 C14 C13 112.31(17)
C15 C14 C13 111.32(18)
C22 C17 C18 114.92(17)
C22 C17 Fe1 121.94(14)
C18 C17 Fe1 123.14(14)
C19 C18 C17 122.54(19)
C20 C19 C18 120.8(2)
C19 C20 C21 118.29(19)
C20 C21 C22 120.6(2)
C21 C22 C17 122.8(2)
O3 C23 Fe1 175.28(17)
O4 C24 Fe1 178.59(19)
C24 Fe1 C23 94.05(8)
C24 Fe1 C1 175.32(8)
C23 Fe1 C1 90.53(8)
C24 Fe1 N2 100.79(8)
C23 Fe1 N2 87.56(7)
C1 Fe1 N2 78.41(7)
C24 Fe1 N1 102.29(8)
C23 Fe1 N1 92.51(7)
C1 Fe1 N1 78.45(7)
N2 Fe1 N1 156.85(6)
C24 Fe1 C17 86.89(8)
C23 Fe1 C17 176.84(8)
C1 Fe1 C17 88.49(7)
N2 Fe1 C17 89.30(7)
N1 Fe1 C17 90.24(7)
C7 N1 C9 106.81(15)
C7 N1 Fe1 114.45(13)
C9 N1 Fe1 137.00(12)
C12 N2 C14 108.27(16)
C12 N2 Fe1 115.85(13)
C14 N2 Fe1 135.82(13)
C7 O1 C8 104.32(15)
C12 O2 C13 105.12(15)

loop_
_geom_bond_atom_site_label_1
_geom_bond_atom_site_label_2
_geom_bond_distance
C1 C2 1.391(3)
C1 C6 1.397(3)
C1 Fe1 1.9236(18)
C2 C3 1.397(3)
C2 C7 1.454(3)
C3 C4 1.395(3)
C4 C5 1.396(3)
C5 C6 1.394(3)
C6 C12 1.451(3)
C7 N1 1.296(2)
C7 O1 1.344(2)
C8 O1 1.466(3)
C8 C9 1.541(3)
C9 N1 1.497(2)
C9 C10 1.519(3)
C9 C11 1.523(3)
C12 N2 1.293(2)
C12 O2 1.345(2)
C13 O2 1.458(3)
C13 C14 1.547(3)
C14 N2 1.491(2)
C14 C16 1.516(3)
C14 C15 1.521(3)
C17 C22 1.403(3)
C17 C18 1.407(3)
C17 Fe1 2.0619(19)
C18 C19 1.393(3)
C19 C20 1.382(3)
C20 C21 1.384(3)
C21 C22 1.393(3)
C23 O3 1.138(2)
C23 Fe1 1.8031(19)
C24 O4 1.149(2)
C24 Fe1 1.802(2)
Fe1 N2 2.0059(16)
Fe1 N1 2.0446(16)
